data_4322215
loop_
_publ_author_name
'Bert D. Alleyne'
'Leonard St. Bernard'
'Hema Jaggernauth'
'Lincoln A. Hall'
'Ian Baxter'
'Andrew J. P. White'
'David J. Williams'

_publ_section_title
;
 Lanthanide Complexes of 3-Diphenylamino-4-hydroxycyclobut-3-ene-1,2-dione
 (Diphenylaminosquarate)
;
_journal_name_full 'Inorganic Chemistry'
_journal_page_first 3774
_journal_page_last 3778
_journal_paper_doi 10.1021/ic990200f
_journal_volume 38
_journal_year 1999
_chemical_formula_sum 'C64 H64 N6 O30 Tb2'
_chemical_formula_weight 1715.05
_chemical_name_systematic
; 
 ? 
;
_space_group_IT_number 2
_symmetry_cell_setting triclinic
_symmetry_space_group_name_Hall '-P 1'
_symmetry_space_group_name_H-M 'P -1'
_atom_sites_solution_hydrogens geom
_atom_sites_solution_primary direct
_atom_sites_solution_secondary difmap
_audit_creation_method SHELXL
_cell_angle_alpha 78.170(5)
_cell_angle_beta 82.396(5)
_cell_angle_gamma 88.130(7)
_cell_formula_units_Z 1
_cell_length_a 9.1838(6)
_cell_length_b 9.7409(8)
_cell_length_c 19.0378(10)
_cell_measurement_reflns_used 23
_cell_measurement_temperature 203(2)
_cell_measurement_theta_max 12.50
_cell_measurement_theta_min 5.28
_cell_volume 1652.2(2)
_computing_cell_refinement 'Siemens XSCANS'
_computing_data_collection 'Siemens XSCANS'
_computing_data_reduction 'Siemens SHELXTL'
_computing_molecular_graphics 'Siemens SHELXTL'
_computing_publication_material 'Siemens SHELXTL'
_computing_structure_refinement 'SHELXL-93 (Sheldrick, 1993)'
_computing_structure_solution 'SHELXS-86 (Sheldrick, 1990)'
_diffrn_ambient_temperature 203(2)
_diffrn_measurement_device 'Siemens P4'
_diffrn_measurement_method '\w scans'
_diffrn_radiation_monochromator graphite
_diffrn_radiation_source 'fine-focus sealed tube'
_diffrn_radiation_type MoK\a
_diffrn_radiation_wavelength 0.71073
_diffrn_reflns_av_R_equivalents 0.0260
_diffrn_reflns_av_sigmaI/netI 0.0525
_diffrn_reflns_limit_h_max 10
_diffrn_reflns_limit_h_min 0
_diffrn_reflns_limit_k_max 11
_diffrn_reflns_limit_k_min -11
_diffrn_reflns_limit_l_max 22
_diffrn_reflns_limit_l_min -22
_diffrn_reflns_number 6208
_diffrn_reflns_theta_max 25.00
_diffrn_reflns_theta_min 2.14
_diffrn_standards_decay_% 8.80
_diffrn_standards_interval_count 97
_diffrn_standards_number 3
_exptl_absorpt_coefficient_mu 2.219
_exptl_absorpt_correction_T_max 0.5956
_exptl_absorpt_correction_T_min 0.4598
_exptl_absorpt_correction_type Semi-empirical
_exptl_crystal_colour 'Pale green'
_exptl_crystal_density_diffrn 1.724
_exptl_crystal_description needles
_exptl_crystal_F_000 860
_exptl_crystal_size_max 0.63
_exptl_crystal_size_mid 0.30
_exptl_crystal_size_min 0.20
_refine_diff_density_max 0.829
_refine_diff_density_min -0.842
_refine_diff_density_rms 0.112
_refine_ls_extinction_coef 0.0019(4)
_refine_ls_extinction_expression Fc^*^=kFc[1+0.001xFc^2^\l^3^/sin(2\q)]^-1/4^
_refine_ls_extinction_method SHELXL
_refine_ls_goodness_of_fit_all 1.039
_refine_ls_goodness_of_fit_obs 1.060
_refine_ls_matrix_type full
_refine_ls_number_parameters 449
_refine_ls_number_reflns 5805
_refine_ls_number_restraints 12
_refine_ls_restrained_S_all 1.042
_refine_ls_restrained_S_obs 1.059
_refine_ls_R_factor_all 0.0403
_refine_ls_R_factor_obs 0.0334
_refine_ls_shift/esd_max -0.001
_refine_ls_shift/esd_mean 0.000
_refine_ls_structure_factor_coef Fsqd
_refine_ls_weighting_details 'w=1/[\s^2^(Fo^2^)+(0.0369P)^2^+0.5795P] where P=(Fo^2^+2Fc^2^)/3'
_refine_ls_weighting_scheme calc
_refine_ls_wR_factor_all 0.0793
_refine_ls_wR_factor_obs 0.0757
_reflns_number_observed 5163
_reflns_number_total 5807
_reflns_observed_criterion >2sigma(I)
_cod_data_source_file ic990200f_4.cif
_cod_data_source_block LH9712
_cod_depositor_comments
;
The following automatic conversions were performed:

'_refine_ls_weighting_scheme' value 'calc
w=1/[\s^2^(Fo^2^)+(0.0369P)^2^+0.5795P] where P=(Fo^2^+2Fc^2^)/3' was
changed to 'calc'. New tag '_refine_ls_weighting_details' was
created. The value of the new tag was set to
'w=1/[\s^2^(Fo^2^)+(0.0369P)^2^+0.5795P] where P=(Fo^2^+2Fc^2^)/3'.

Automatic conversion script
Id: cif_fix_values 3143 2015-03-26 13:38:13Z robertas 
;
_cod_database_code 4322215

loop_
_symmetry_equiv_pos_as_xyz
'x, y, z'
'-x, -y, -z'

loop_
_atom_site_aniso_label
_atom_site_aniso_U_11
_atom_site_aniso_U_22
_atom_site_aniso_U_33
_atom_site_aniso_U_23
_atom_site_aniso_U_13
_atom_site_aniso_U_12
Tb 0.01177(12) 0.01602(12) 0.01166(12) -0.00394(8) -0.00129(8) 0.00016(8)
C1 0.017(2) 0.011(2) 0.012(2) -0.001(2) 0.001(2) 0.001(2)
O1 0.023(2) 0.021(2) 0.021(2) -0.0090(14) 0.0050(14) -0.0012(14)
C2 0.018(2) 0.014(2) 0.010(2) -0.001(2) -0.002(2) 0.000(2)
O2 0.014(2) 0.028(2) 0.017(2) -0.0025(13) -0.0046(13) 0.0001(13)
C3 0.018(2) 0.014(2) 0.015(2) -0.004(2) -0.001(2) 0.002(2)
N3 0.015(2) 0.025(2) 0.018(2) -0.010(2) -0.001(2) 0.000(2)
C4 0.018(2) 0.012(2) 0.019(2) -0.001(2) 0.003(2) -0.003(2)
O4 0.013(2) 0.029(2) 0.025(2) -0.0094(15) -0.0025(14) -0.0002(13)
C5 0.014(2) 0.020(2) 0.016(2) -0.003(2) -0.005(2) 0.003(2)
O5 0.017(2) 0.037(2) 0.013(2) -0.0059(14) 0.0001(13) -0.0001(14)
C6 0.018(2) 0.017(2) 0.016(2) -0.003(2) -0.001(2) 0.002(2)
O6 0.015(2) 0.048(2) 0.018(2) -0.009(2) -0.0027(14) 0.002(2)
C7 0.019(2) 0.018(2) 0.015(2) -0.003(2) -0.002(2) 0.001(2)
N7 0.019(2) 0.030(2) 0.014(2) -0.006(2) 0.000(2) -0.005(2)
C8 0.015(2) 0.024(2) 0.015(2) -0.006(2) 0.000(2) -0.001(2)
O8 0.015(2) 0.041(2) 0.021(2) -0.009(2) -0.0047(14) 0.0013(15)
O9 0.025(2) 0.024(2) 0.023(2) -0.0040(14) -0.0037(15) 0.0025(14)
O10 0.026(2) 0.025(2) 0.029(2) -0.0054(15) -0.012(2) -0.0041(15)
N11 0.018(2) 0.018(2) 0.023(2) -0.005(2) 0.008(2) -0.002(2)
O12 0.030(2) 0.014(2) 0.047(2) -0.003(2) 0.000(2) -0.0034(14)
O13 0.019(2) 0.042(2) 0.021(2) -0.016(2) 0.0034(15) -0.009(2)
O14 0.016(2) 0.027(2) 0.021(2) -0.0130(14) -0.0026(14) 0.0001(14)
O15 0.027(2) 0.021(2) 0.023(2) -0.0103(14) 0.0069(15) -0.0071(15)
O16 0.013(2) 0.021(2) 0.018(2) -0.0028(13) -0.0004(13) 0.0020(13)
C17 0.023(3) 0.023(2) 0.023(3) -0.004(2) 0.002(2) 0.002(2)
C18 0.029(3) 0.025(3) 0.026(3) -0.005(2) 0.001(2) -0.004(2)
C19 0.019(3) 0.041(3) 0.022(3) -0.008(2) -0.002(2) 0.004(2)
C20 0.020(3) 0.035(3) 0.032(3) -0.017(2) -0.005(2) 0.009(2)
C21 0.022(3) 0.021(2) 0.028(3) -0.009(2) -0.004(2) 0.000(2)
C22 0.015(2) 0.025(2) 0.013(2) -0.006(2) 0.000(2) 0.003(2)
C23 0.026(3) 0.032(3) 0.017(2) -0.007(2) 0.002(2) -0.001(2)
C24 0.032(3) 0.045(3) 0.022(3) -0.014(2) -0.006(2) 0.001(2)
C25 0.026(3) 0.034(3) 0.038(3) -0.016(2) -0.017(2) 0.003(2)
C26 0.023(3) 0.019(2) 0.038(3) -0.007(2) 0.000(2) 0.001(2)
C27 0.019(2) 0.022(2) 0.025(3) -0.009(2) -0.002(2) 0.001(2)
C28 0.015(2) 0.021(2) 0.019(2) -0.009(2) -0.003(2) 0.003(2)
C29 0.026(3) 0.028(3) 0.020(2) -0.007(2) 0.001(2) -0.002(2)
C30 0.030(3) 0.036(3) 0.033(3) -0.009(2) -0.001(2) -0.010(2)
C31 0.019(3) 0.049(3) 0.035(3) -0.006(3) 0.001(2) -0.001(2)
C32 0.026(3) 0.049(3) 0.032(3) -0.018(3) 0.001(2) 0.004(2)
C33 0.021(3) 0.037(3) 0.023(3) -0.008(2) 0.000(2) -0.004(2)
C34 0.019(2) 0.030(3) 0.012(2) 0.000(2) -0.001(2) -0.002(2)
C35 0.032(3) 0.030(3) 0.022(3) 0.000(2) -0.003(2) -0.005(2)
C36 0.035(3) 0.047(3) 0.021(3) 0.001(2) -0.006(2) 0.003(3)
C37 0.031(3) 0.059(4) 0.024(3) -0.018(3) -0.010(2) 0.003(3)
C38 0.037(3) 0.040(3) 0.032(3) -0.016(3) 0.000(3) -0.012(3)
C39 0.032(3) 0.030(3) 0.024(3) -0.007(2) -0.004(2) -0.003(2)
C40 0.017(2) 0.032(3) 0.018(2) -0.010(2) 0.000(2) 0.002(2)
O50 0.019(2) 0.034(2) 0.026(2) -0.006(2) -0.0015(15) 0.001(2)
O60 0.033(2) 0.021(2) 0.037(2) -0.007(2) -0.008(2) 0.002(2)

loop_
_atom_site_label
_atom_site_type_symbol
_atom_site_fract_x
_atom_site_fract_y
_atom_site_fract_z
_atom_site_U_iso_or_equiv
_atom_site_thermal_displace_type
_atom_site_occupancy
_atom_site_calc_flag
_atom_site_refinement_flags
_atom_site_disorder_group
Tb Tb 0.22985(2) 0.20128(2) 0.010850(11) 0.01301(9) Uani 1 d . .
C1 C 0.6519(5) 0.0562(4) 0.0846(2) 0.0142(9) Uani 1 d . .
O1 O 0.7048(3) 0.0043(3) 0.0325(2) 0.0216(7) Uani 1 d . .
C2 C 0.5056(5) 0.1005(4) 0.1129(2) 0.0145(9) Uani 1 d . .
O2 O 0.3790(3) 0.1051(3) 0.0951(2) 0.0196(7) Uani 1 d . .
C3 C 0.5673(5) 0.1402(4) 0.1716(2) 0.0156(9) Uani 1 d . .
N3 N 0.5070(4) 0.1913(4) 0.2294(2) 0.0187(8) Uani 1 d . .
C4 C 0.7148(5) 0.0996(4) 0.1446(2) 0.0171(9) Uani 1 d . .
O4 O 0.8380(3) 0.0985(3) 0.1634(2) 0.0218(7) Uani 1 d . .
C5 C 0.2539(5) 0.2364(5) -0.1806(2) 0.0167(9) Uani 1 d . .
O5 O 0.1939(3) 0.2384(3) -0.1190(2) 0.0223(7) Uani 1 d . .
C6 C 0.4071(5) 0.2327(5) -0.2158(2) 0.0171(9) Uani 1 d . .
O6 O 0.5282(3) 0.2289(4) -0.1931(2) 0.0265(8) Uani 1 d . .
C7 C 0.3531(5) 0.2387(5) -0.2844(2) 0.0174(9) Uani 1 d . .
N7 N 0.4166(4) 0.2440(4) -0.3533(2) 0.0208(9) Uani 1 d . .
C8 C 0.1998(5) 0.2388(5) -0.2518(2) 0.0179(10) Uani 1 d . .
O8 O 0.0811(3) 0.2451(4) -0.2744(2) 0.0249(8) Uani 1 d . .
O9 O 0.3454(4) 0.4189(3) 0.0431(2) 0.0239(7) Uani 1 d . .
O10 O 0.1932(4) 0.4560(3) -0.0364(2) 0.0260(8) Uani 1 d . .
N11 N 0.2800(4) 0.5043(4) -0.0010(2) 0.0207(9) Uani 1 d . .
O12 O 0.2985(4) 0.6327(3) -0.0099(2) 0.0312(9) Uani 1 d . .
O13 O 0.4670(4) 0.2626(4) -0.0545(2) 0.0265(8) Uani 1 d D .
H13A H 0.5350(40) 0.3151(45) -0.0426(28) 0.032 Uiso 1 d D .
H13B H 0.4921(56) 0.2508(54) -0.1002(10) 0.032 Uiso 1 d D .
O14 O -0.0255(3) 0.2081(3) -0.0090(2) 0.0202(7) Uani 1 d D .
H14A H -0.1057(30) 0.2501(45) 0.0099(25) 0.024 Uiso 1 d D .
H14B H -0.0591(50) 0.1477(40) -0.0330(23) 0.024 Uiso 1 d D .
O15 O 0.0863(4) 0.2798(3) 0.1087(2) 0.0237(7) Uani 1 d D .
H15A H 0.0193(40) 0.2248(42) 0.1397(21) 0.028 Uiso 1 d D .
H15B H 0.0925(55) 0.3644(24) 0.1203(27) 0.028 Uiso 1 d D .
O16 O 0.0930(3) -0.0032(3) 0.0882(2) 0.0178(7) Uani 1 d D .
H16A H 0.0106(29) 0.0197(48) 0.1146(22) 0.021 Uiso 1 d D .
H16B H 0.1395(45) -0.0627(38) 0.1207(19) 0.021 Uiso 1 d D .
C17 C 0.2791(3) 0.0575(2) 0.2603(2) 0.0237(11) Uani 1 d G .
H17A H 0.3320(3) -0.0238(2) 0.2530(2) 0.028 Uiso 1 calc R .
C18 C 0.1281(3) 0.0509(2) 0.2809(2) 0.0268(11) Uani 1 d G .
H18A H 0.0789(4) -0.0349(3) 0.2875(3) 0.032 Uiso 1 calc R .
C19 C 0.0499(2) 0.1710(3) 0.2916(2) 0.0271(11) Uani 1 d G .
H19A H -0.0522(2) 0.1665(4) 0.3055(3) 0.033 Uiso 1 calc R .
C20 C 0.1226(3) 0.2978(3) 0.2817(2) 0.0276(11) Uani 1 d G .
H20A H 0.0697(4) 0.3790(3) 0.2890(3) 0.033 Uiso 1 calc R .
C21 C 0.2736(3) 0.3044(2) 0.2612(2) 0.0230(10) Uani 1 d G .
H21A H 0.3228(4) 0.3901(3) 0.2545(3) 0.028 Uiso 1 calc R .
C22 C 0.3519(2) 0.1843(3) 0.2504(2) 0.0175(9) Uani 1 d G .
C23 C 0.5677(3) 0.2444(3) 0.34179(14) 0.0251(11) Uani 1 d G .
H23A H 0.4953(3) 0.1810(3) 0.36790(14) 0.030 Uiso 1 calc R .
C24 C 0.6486(4) 0.3187(3) 0.37815(11) 0.0316(12) Uani 1 d G .
H24A H 0.6309(5) 0.3056(5) 0.42884(12) 0.038 Uiso 1 calc R .
C25 C 0.7557(3) 0.4123(3) 0.3395(2) 0.0302(12) Uani 1 d G .
H25A H 0.8105(5) 0.4626(4) 0.3641(2) 0.036 Uiso 1 calc R .
C26 C 0.7819(3) 0.4317(3) 0.2646(2) 0.0269(11) Uani 1 d G .
H26A H 0.8543(4) 0.4950(4) 0.2385(2) 0.032 Uiso 1 calc R .
C27 C 0.7010(3) 0.3574(3) 0.22821(11) 0.0214(10) Uani 1 d G .
H27A H 0.7186(5) 0.3705(4) 0.17751(11) 0.026 Uiso 1 calc R .
C28 C 0.5939(3) 0.2637(3) 0.26682(14) 0.0178(9) Uani 1 d G .
C29 C 0.6375(3) 0.3703(3) -0.3458(2) 0.0247(11) Uani 1 d G .
H29A H 0.5818(3) 0.4218(3) -0.3150(2) 0.030 Uiso 1 calc R .
C30 C 0.7877(3) 0.3932(3) -0.3637(2) 0.0328(12) Uani 1 d G .
H30A H 0.8335(4) 0.4602(4) -0.3450(3) 0.039 Uiso 1 calc R .
C31 C 0.8701(2) 0.3170(4) -0.4094(2) 0.0351(13) Uani 1 d G .
H31A H 0.9717(3) 0.3325(5) -0.4214(3) 0.042 Uiso 1 calc R .
C32 C 0.8024(3) 0.2179(4) -0.4371(2) 0.0346(13) Uani 1 d G .
H32A H 0.8582(4) 0.1664(5) -0.4680(2) 0.042 Uiso 1 calc R .
C33 C 0.6523(3) 0.1950(3) -0.4192(2) 0.0268(11) Uani 1 d G .
H33A H 0.6065(4) 0.1281(4) -0.4380(2) 0.032 Uiso 1 calc R .
C34 C 0.5698(2) 0.2712(3) -0.3736(2) 0.0208(10) Uani 1 d G .
C35 C 0.3363(4) 0.2999(3) -0.4730(2) 0.0286(11) Uani 1 d G .
H35A H 0.3895(4) 0.3841(3) -0.4832(2) 0.034 Uiso 1 calc R .
C36 C 0.2618(4) 0.2638(3) -0.52547(13) 0.0354(13) Uani 1 d G .
H36A H 0.2645(6) 0.3236(4) -0.5712(2) 0.042 Uiso 1 calc R .
C37 C 0.1832(4) 0.1394(4) -0.5104(2) 0.0362(13) Uani 1 d G .
H37A H 0.1328(5) 0.1150(5) -0.5459(2) 0.043 Uiso 1 calc R .
C38 C 0.1792(4) 0.0510(3) -0.4428(2) 0.0352(13) Uani 1 d G .
H38A H 0.1261(5) -0.0331(4) -0.4327(2) 0.042 Uiso 1 calc R .
C39 C 0.2538(4) 0.0871(3) -0.39035(13) 0.0284(11) Uani 1 d G .
H39A H 0.2510(5) 0.0274(4) -0.3447(2) 0.034 Uiso 1 calc R .
C40 C 0.3323(3) 0.2116(3) -0.40541(14) 0.0217(10) Uani 1 d G .
O50 O -0.1770(4) 0.2365(4) -0.1818(2) 0.0267(8) Uani 1 d D .
H50A H -0.1068(40) 0.2329(54) -0.2192(18) 0.032 Uiso 1 d D .
H50B H -0.2670(24) 0.2428(54) -0.1961(27) 0.032 Uiso 1 d D .
O60 O 0.0604(4) 0.5410(4) 0.1327(2) 0.0299(8) Uani 1 d D .
H60A H 0.1228(45) 0.6013(44) 0.1429(29) 0.036 Uiso 1 d D .
H60B H -0.0021(46) 0.5898(48) 0.1041(24) 0.036 Uiso 1 d D .

loop_
_atom_type_symbol
_atom_type_description
_atom_type_scat_dispersion_real
_atom_type_scat_dispersion_imag
_atom_type_scat_source
C C 0.0033 0.0016 'International Tables Vol C Tables 4.2.6.8 and 6.1.1.4'
H H 0.0000 0.0000 'International Tables Vol C Tables 4.2.6.8 and 6.1.1.4'
N N 0.0061 0.0033 'International Tables Vol C Tables 4.2.6.8 and 6.1.1.4'
O O 0.0106 0.0060 'International Tables Vol C Tables 4.2.6.8 and 6.1.1.4'
Tb Tb -0.1723 4.1537 'International Tables Vol C Tables 4.2.6.8 and 6.1.1.4'

loop_
_geom_angle_atom_site_label_1
_geom_angle_atom_site_label_2
_geom_angle_atom_site_label_3
_geom_angle
_geom_angle_site_symmetry_1
_geom_angle_site_symmetry_3
_geom_angle_publ_flag
O2 Tb O1 82.02(11) . 2_655 ?
O2 Tb O15 84.80(11) . . ?
O1 Tb O15 141.28(11) 2_655 . ?
O2 Tb O13 78.80(12) . . ?
O1 Tb O13 78.91(11) 2_655 . ?
O15 Tb O13 133.53(11) . . ?
O2 Tb O14 140.73(11) . . ?
O1 Tb O14 97.10(11) 2_655 . ?
O15 Tb O14 71.47(11) . . ?
O13 Tb O14 139.89(12) . . ?
O2 Tb O16 74.50(11) . . ?
O1 Tb O16 69.46(10) 2_655 . ?
O15 Tb O16 71.96(10) . . ?
O13 Tb O16 140.79(11) . . ?
O14 Tb O16 68.66(11) . . ?
O2 Tb O10 126.19(11) . . ?
O1 Tb O10 139.49(11) 2_655 . ?
O15 Tb O10 75.99(11) . . ?
O13 Tb O10 79.44(12) . . ?
O14 Tb O10 78.56(11) . . ?
O16 Tb O10 139.74(10) . . ?
O2 Tb O5 145.03(11) . . ?
O1 Tb O5 70.61(11) 2_655 . ?
O15 Tb O5 130.16(11) . . ?
O13 Tb O5 74.99(11) . . ?
O14 Tb O5 66.27(10) . . ?
O16 Tb O5 113.53(10) . . ?
O10 Tb O5 70.91(11) . . ?
O2 Tb O9 76.16(10) . . ?
O1 Tb O9 141.63(11) 2_655 . ?
O15 Tb O9 67.71(10) . . ?
O13 Tb O9 66.23(11) . . ?
O14 Tb O9 119.70(10) . . ?
O16 Tb O9 131.54(10) . . ?
O10 Tb O9 50.04(10) . . ?
O5 Tb O9 112.70(11) . . ?
O1 C1 C2 136.1(4) . . ?
O1 C1 C4 133.8(4) . . ?
C2 C1 C4 90.1(3) . . ?
C1 O1 Tb 147.0(3) . 2_655 ?
O2 C2 C3 133.8(4) . . ?
O2 C2 C1 136.7(4) . . ?
C3 C2 C1 89.5(3) . . ?
C2 O2 Tb 146.1(3) . . ?
N3 C3 C2 132.6(4) . . ?
N3 C3 C4 135.2(4) . . ?
C2 C3 C4 92.2(3) . . ?
C3 N3 C28 121.1(3) . . ?
C3 N3 C22 120.1(3) . . ?
C28 N3 C22 118.7(3) . . ?
O4 C4 C3 136.4(4) . . ?
O4 C4 C1 135.4(4) . . ?
C3 C4 C1 88.2(3) . . ?
O5 C5 C6 135.7(4) . . ?
O5 C5 C8 134.5(4) . . ?
C6 C5 C8 89.8(3) . . ?
C5 O5 Tb 145.0(3) . . ?
O6 C6 C7 137.4(4) . . ?
O6 C6 C5 133.1(4) . . ?
C7 C6 C5 89.5(3) . . ?
N7 C7 C6 134.8(4) . . ?
N7 C7 C8 132.5(4) . . ?
C6 C7 C8 92.6(4) . . ?
C7 N7 C40 119.8(4) . . ?
C7 N7 C34 121.1(4) . . ?
C40 N7 C34 118.9(3) . . ?
O8 C8 C7 135.2(4) . . ?
O8 C8 C5 136.7(4) . . ?
C7 C8 C5 88.1(3) . . ?
N11 O9 Tb 93.0(2) . . ?
N11 O10 Tb 98.8(3) . . ?
O12 N11 O9 121.5(4) . . ?
O12 N11 O10 120.4(4) . . ?
O9 N11 O10 118.1(4) . . ?
C18 C17 C22 120.0 . . ?
C17 C18 C19 120.0 . . ?
C18 C19 C20 120.0 . . ?
C21 C20 C19 120.0 . . ?
C20 C21 C22 120.0 . . ?
C21 C22 C17 120.0 . . ?
C21 C22 N3 119.9(2) . . ?
C17 C22 N3 120.1(2) . . ?
C24 C23 C28 120.0 . . ?
C25 C24 C23 120.0 . . ?
C24 C25 C26 120.0 . . ?
C25 C26 C27 120.0 . . ?
C28 C27 C26 120.0 . . ?
C27 C28 C23 120.0 . . ?
C27 C28 N3 120.0(2) . . ?
C23 C28 N3 119.9(2) . . ?
C30 C29 C34 120.0 . . ?
C31 C30 C29 120.0 . . ?
C30 C31 C32 120.0 . . ?
C33 C32 C31 120.0 . . ?
C32 C33 C34 120.0 . . ?
C33 C34 C29 120.0 . . ?
C33 C34 N7 119.9(2) . . ?
C29 C34 N7 120.1(2) . . ?
C36 C35 C40 120.0 . . ?
C35 C36 C37 120.0 . . ?
C38 C37 C36 120.0 . . ?
C37 C38 C39 120.0 . . ?
C40 C39 C38 120.0 . . ?
C39 C40 C35 120.0 . . ?
C39 C40 N7 119.9(2) . . ?
C35 C40 N7 120.0(2) . . ?

loop_
_geom_bond_atom_site_label_1
_geom_bond_atom_site_label_2
_geom_bond_distance
_geom_bond_site_symmetry_2
_geom_bond_publ_flag
Tb O2 2.281(3) . ?
Tb O1 2.350(3) 2_655 ?
Tb O15 2.380(3) . ?
Tb O13 2.390(3) . ?
Tb O14 2.421(3) . ?
Tb O16 2.487(3) . ?
Tb O10 2.488(3) . ?
Tb O5 2.488(3) . ?
Tb O9 2.617(3) . ?
C1 O1 1.240(5) . ?
C1 C2 1.465(6) . ?
C1 C4 1.486(6) . ?
O1 Tb 2.350(3) 2_655 ?
C2 O2 1.251(5) . ?
C2 C3 1.442(6) . ?
C3 N3 1.345(5) . ?
C3 C4 1.456(6) . ?
N3 C28 1.427(4) . ?
N3 C22 1.428(4) . ?
C4 O4 1.230(5) . ?
C5 O5 1.232(5) . ?
C5 C6 1.479(6) . ?
C5 C8 1.499(6) . ?
C6 O6 1.242(5) . ?
C6 C7 1.446(6) . ?
C7 N7 1.355(6) . ?
C7 C8 1.462(6) . ?
N7 C40 1.425(4) . ?
N7 C34 1.427(4) . ?
C8 O8 1.219(5) . ?
O9 N11 1.253(5) . ?
O10 N11 1.269(5) . ?
N11 O12 1.241(5) . ?
C17 C18 1.39 . ?
C17 C22 1.39 . ?
C18 C19 1.39 . ?
C19 C20 1.39 . ?
C20 C21 1.39 . ?
C21 C22 1.39 . ?
C23 C24 1.39 . ?
C23 C28 1.39 . ?
C24 C25 1.39 . ?
C25 C26 1.39 . ?
C26 C27 1.39 . ?
C27 C28 1.39 . ?
C29 C30 1.39 . ?
C29 C34 1.39 . ?
C30 C31 1.39 . ?
C31 C32 1.39 . ?
C32 C33 1.39 . ?
C33 C34 1.39 . ?
C35 C36 1.39 . ?
C35 C40 1.39 . ?
C36 C37 1.39 . ?
C37 C38 1.39 . ?
C38 C39 1.39 . ?
C39 C40 1.39 . ?
